data_7710951
loop_
_publ_author_name
'W\"ohler, Jannika'
'Meyer, Marco'
'Prescimone, Alessandro'
'Constable, Edwin C.'
'Housecroft, Catherine E.'

_publ_section_title
;
 The effects of introducing terminal alkenyl substituents into the
 2,2'-bipyridine domain in [Cu(N^N)(P^P)]+ coordination compounds
;
_journal_name_full 'Dalton Transactions'
_journal_paper_doi 10.1039/D2DT01799G
_journal_year 2022
_chemical_formula_moiety 'C54 H48 Cu N2 O P2, F5.25 P, 0.75(F)'
_chemical_formula_sum 'C54 H48 Cu F6 N2 O P3'
_chemical_formula_weight 1011.39
_space_group_crystal_system monoclinic
_space_group_IT_number 14
_space_group_name_Hall '-P 2yn'
_space_group_name_H-M_alt 'P 1 21/n 1'
_atom_sites_solution_hydrogens geom
_atom_sites_solution_primary dual
_audit_creation_date 2021-12-10
_audit_creation_method
;
Olex2 1.5
(compiled 2021.12.09 svn.r5202d8cf for OlexSys, GUI svn.r6439)
;
_audit_update_record
;
2022-05-06 deposited with the CCDC.	2022-08-01 downloaded from the CCDC.
;
_cell_angle_alpha 90
_cell_angle_beta 95.5430(10)
_cell_angle_gamma 90
_cell_formula_units_Z 4
_cell_length_a 10.9358(2)
_cell_length_b 20.1224(2)
_cell_length_c 21.6456(4)
_cell_measurement_reflns_used 86834
_cell_measurement_temperature 150
_cell_measurement_theta_max 72.99
_cell_measurement_theta_min 4.10
_cell_volume 4740.94(13)
_computing_cell_refinement
;
X-Area Recipe 1.36.0.0 (STOE, 2020)
;
_computing_data_collection
;
X-Area Pilatus3_SV 1.31.170.0 (STOE, 2020)
;
_computing_data_reduction
;
X-Area Integrate 1.78.3.0 (STOE, 2020)
X-Area LANA 1.83.8.0 (STOE, 2020)
;
_computing_molecular_graphics 'Olex2 1.5 (Dolomanov et al., 2009)'
_computing_publication_material
;
STOE & Cie GmbH, X-Area, software package for collecting single-crystal or
multi-domain crystal data on STOE area-detector diffractometers, for image 
processing, for the correction and scaling of reflection intensities and 
for outlier rejection, version 1.90, Darmstadt 2020
;
_computing_structure_refinement 'SHELXL 2018/3 (Sheldrick, 2015)'
_computing_structure_solution 'SHELXT 2018/2 (Sheldrick, 2018)'
_diffrn_ambient_temperature 150
_diffrn_detector 'EIGER2 1M'
_diffrn_detector_area_resol_mean 13.33
_diffrn_detector_type 'DECTRIS EIGER2 1M'
_diffrn_measured_fraction_theta_full 0.995
_diffrn_measured_fraction_theta_max 0.980
_diffrn_measurement_device 'Eulerian 4-circle diffractometer'
_diffrn_measurement_device_type 'STOE STADIVARI Cu'
_diffrn_measurement_method 'rotation method, \w scans'
_diffrn_radiation_collimation '1.2 0.6 mm diameter'
_diffrn_radiation_monochromator 'Graded multilayer mirror'
_diffrn_radiation_polarisn_norm 270
_diffrn_radiation_probe x-ray
_diffrn_radiation_type 'Cu K\a'
_diffrn_radiation_wavelength 1.54186
_diffrn_reflns_av_R_equivalents 0.0201
_diffrn_reflns_av_unetI/netI 0.0141
_diffrn_reflns_Laue_measured_fraction_full 0.995
_diffrn_reflns_Laue_measured_fraction_max 0.980
_diffrn_reflns_limit_h_max 13
_diffrn_reflns_limit_h_min -12
_diffrn_reflns_limit_k_max 24
_diffrn_reflns_limit_k_min -20
_diffrn_reflns_limit_l_max 20
_diffrn_reflns_limit_l_min -26
_diffrn_reflns_number 48448
_diffrn_reflns_point_group_measured_fraction_full 0.995
_diffrn_reflns_point_group_measured_fraction_max 0.980
_diffrn_reflns_theta_full 67.686
_diffrn_reflns_theta_max 72.678
_diffrn_reflns_theta_min 4.104
_diffrn_source 'Axo Cu'
_diffrn_source_current 1.00
_diffrn_source_power 0.050
_diffrn_source_voltage 50
_exptl_absorpt_coefficient_mu 2.163
_exptl_absorpt_correction_T_max 0.4385
_exptl_absorpt_correction_T_min 0.3583
_exptl_absorpt_correction_type multi-scan
_exptl_absorpt_process_details
;
STOE X-Red32, absorption correction by Gaussian integration, analogous to
P. Coppens in: F. R. Ahmed (Editor), "Crystallographic Computing", Munksgaard,
Copenhagen (1970), 255 - 270. Afterwards scaling of reflection intensities was
performed within STOE LANA. J. Koziskova, F. Hahn, J. Richter, J. Kozisek, Acta
Chimica Slovaca, vol. 9, no. 2, 2016, pp. 136 - 140.
Finally a spherical absorption correction was done within STOE LANA.
;
_exptl_crystal_colour yellow
_exptl_crystal_colour_primary yellow
_exptl_crystal_density_diffrn 1.417
_exptl_crystal_description block
_exptl_crystal_F_000 2088
_exptl_crystal_size_max 0.26
_exptl_crystal_size_mid 0.197
_exptl_crystal_size_min 0.15
_refine_diff_density_max 0.625
_refine_diff_density_min -0.658
_refine_diff_density_rms 0.064
_refine_ls_extinction_method none
_refine_ls_goodness_of_fit_ref 1.033
_refine_ls_hydrogen_treatment constr
_refine_ls_matrix_type full
_refine_ls_number_parameters 619
_refine_ls_number_reflns 9239
_refine_ls_number_restraints 123
_refine_ls_restrained_S_all 1.035
_refine_ls_R_factor_all 0.0494
_refine_ls_R_factor_gt 0.0453
_refine_ls_shift/su_max 0.002
_refine_ls_shift/su_mean 0.000
_refine_ls_structure_factor_coef Fsqd
_refine_ls_weighting_details 'w=1/[\s^2^(Fo^2^)+(0.0670P)^2^+4.7922P] where P=(Fo^2^+2Fc^2^)/3'
_refine_ls_weighting_scheme calc
_refine_ls_wR_factor_gt 0.1214
_refine_ls_wR_factor_ref 0.1242
_reflns_Friedel_coverage 0.000
_reflns_number_gt 8304
_reflns_number_total 9239
_reflns_threshold_expression 'I > 2\s(I)'
_cod_data_source_file d2dt01799g2.cif
_cod_data_source_block woj093_150k
_cod_database_code 7710951
_shelx_shelxl_version_number 2018/3
_shelx_space_group_comment
;
The symmetry employed for this shelxl refinement is uniquely defined
by the following loop, which should always be used as a source of
symmetry information in preference to the above space-group names.
They are only intended as comments.
;
_shelx_estimated_absorpt_t_max 0.737
_shelx_estimated_absorpt_t_min 0.603
_olex2_refinement_description
;
1. Fixed Uiso
 At 1.2 times of:
  All C(H) groups, All C(H,H) groups
 At 1.5 times of:
  All C(H,H,H) groups
2. Restrained distances
 P3-F3 = P3-F2
 1.6 with sigma of 0.001
 P3-F10 = P3-F11
 1.6 with sigma of 0.001
 F10-P3 = P3-F9
 1.6 with sigma of 0.001
 F6-P3 = P3-F9
 1.6 with sigma of 0.001
 P3-F6 = P3-F9
 1.6 with sigma of 0.001
 P3-F8 = P3-F2
 1.6 with sigma of 0.001
 P3-F11 = P3-F2
 1.6 with sigma of 0.001
 F12-F8 \\sim F12-F6 \\sim F8-F10 \\sim F6-F10
 with sigma of 0.04
 P3-F12 \\sim P3-F8 \\sim P3-F6 \\sim P3-F4 \\sim P3-F10 \\sim P3-F1
 with sigma of 0.02
 F7-F14 \\sim F7-F9 \\sim F14-F2 \\sim F9-F2
 with sigma of 0.04
 P3-F7 \\sim P3-F14 \\sim P3-F4 \\sim P3-F1 \\sim P3-F9 \\sim P3-F2
 with sigma of 0.02
 P3-F13 \\sim P3-F5 \\sim P3-F4 \\sim P3-F1 \\sim P3-F3 \\sim P3-F11
 with sigma of 0.02
 F13-F5 \\sim F13-F3 \\sim F5-F11 \\sim F3-F11
 with sigma of 0.04
3. Others
 Fixed Sof: F6(0.5) F8(0.5) F10(0.5) F12(0.5) F14(0.25) F7(0.25) F2(0.25)
 F9(0.25) F5(0.25) F11(0.25) F3(0.25) F13(0.25)
4.a Secondary CH2 refined with riding coordinates:
 C12(H12A,H12B), C13(H13A,H13B)
4.b Aromatic/amide H refined with riding coordinates:
 C26(H26), C27(H27), C19(H19), C21(H21), C28(H28), C38(H38), C32(H32),
 C20(H20), C41(H41), C42(H42), C50(H50), C44(H44), C48(H48), C40(H40), C51(H51),
  C39(H39), C54(H54), C45(H45), C46(H46), C47(H47), C52(H52), C35(H35),
 C33(H33), C36(H36), C2(H2), C53(H53), C4(H4), C34(H34), C9(H9), C3(H3),
 C14(H14), C7(H7), C8(H8)
4.c X=CH2 refined with riding coordinates:
 C15(H15A,H15B)
4.d Idealised Me refined as rotating group:
 C29(H29A,H29B,H29C), C30(H30A,H30B,H30C), C11(H11A,H11B,H11C)
;
_olex2_date_sample_data_collection 2021-12-09
_olex2_date_sample_submission 2021-12-04
_olex2_exptl_crystal_mounting_method
;
The crystal was mounted on a mylar loop in perfluoroether oil
;
_olex2_submission_original_sample_id WOJ093
_olex2_submission_special_instructions 'No special instructions were received'

loop_
_space_group_symop_operation_xyz
'x, y, z'
'-x+1/2, y+1/2, -z+1/2'
'-x, -y, -z'
'x-1/2, -y-1/2, z-1/2'

loop_
_atom_site_label
_atom_site_type_symbol
_atom_site_fract_x
_atom_site_fract_y
_atom_site_fract_z
_atom_site_U_iso_or_equiv
_atom_site_adp_type
_atom_site_occupancy
_atom_site_site_symmetry_order
_atom_site_calc_flag
_atom_site_refinement_flags_posn
_atom_site_refinement_flags_adp
_atom_site_refinement_flags_occupancy
_atom_site_disorder_assembly
_atom_site_disorder_group
Cu1 Cu 0.59877(3) 0.74102(2) 0.52292(2) 0.02779(10) Uani 1 1 d . . . . .
P1 P 0.78242(5) 0.69791(3) 0.56832(3) 0.02513(13) Uani 1 1 d . . . . .
P2 P 0.63154(5) 0.81832(3) 0.44835(3) 0.02598(13) Uani 1 1 d . . . . .
P3 P 0.21753(6) 0.49527(3) 0.71386(3) 0.03819(16) Uani 1 1 d D . . . .
O1 O 0.83570(13) 0.83384(7) 0.53942(7) 0.0255(3) Uani 1 1 d . . . . .
N1 N 0.47036(17) 0.76887(10) 0.58794(9) 0.0300(4) Uani 1 1 d . . . . .
F1 F 0.09890(16) 0.44888(10) 0.71127(10) 0.0667(5) Uani 1 1 d D . . . .
N2 N 0.46134(18) 0.66535(10) 0.50677(10) 0.0357(4) Uani 1 1 d . . . . .
F4 F 0.33766(19) 0.53885(13) 0.71501(10) 0.0844(7) Uani 1 1 d D . . . .
C17 C 0.87845(19) 0.82198(11) 0.60088(10) 0.0255(4) Uani 1 1 d . . . . .
C16 C 0.8665(2) 0.75652(10) 0.62112(10) 0.0264(4) Uani 1 1 d . . . . .
C25 C 0.68571(19) 0.89810(10) 0.48113(10) 0.0253(4) Uani 1 1 d . . . . .
C23 C 0.82969(19) 0.95088(11) 0.56105(10) 0.0263(4) Uani 1 1 d . . . . .
C26 C 0.6313(2) 0.95980(11) 0.46762(11) 0.0287(4) Uani 1 1 d . . . . .
H26 H 0.565238 0.963551 0.435920 0.034 Uiso 1 1 calc R U . . .
C24 C 0.78453(19) 0.89635(10) 0.52715(10) 0.0243(4) Uani 1 1 d . . . . .
C37 C 0.7649(2) 0.62411(11) 0.61616(10) 0.0276(4) Uani 1 1 d . . . . .
C18 C 0.93015(19) 0.87268(11) 0.63783(10) 0.0273(4) Uani 1 1 d . . . . .
C31 C 0.9008(2) 0.67277(11) 0.51836(10) 0.0290(5) Uani 1 1 d . . . . .
C27 C 0.6739(2) 1.01573(11) 0.50063(11) 0.0314(5) Uani 1 1 d . . . . .
H27 H 0.636392 1.057582 0.491278 0.038 Uiso 1 1 calc R U . . .
C19 C 0.9759(2) 0.85596(12) 0.69840(11) 0.0319(5) Uani 1 1 d . . . . .
H19 H 1.011268 0.889381 0.725517 0.038 Uiso 1 1 calc R U . . .
C21 C 0.9157(2) 0.74125(11) 0.68154(11) 0.0309(5) Uani 1 1 d . . . . .
H21 H 0.911785 0.697030 0.696597 0.037 Uiso 1 1 calc R U . . .
C43 C 0.4921(2) 0.83870(11) 0.39816(11) 0.0303(5) Uani 1 1 d . . . . .
C28 C 0.7704(2) 1.01143(11) 0.54706(11) 0.0299(5) Uani 1 1 d . . . . .
H28 H 0.796560 1.050175 0.569683 0.036 Uiso 1 1 calc R U . . .
C49 C 0.7448(2) 0.80267(11) 0.39305(10) 0.0293(5) Uani 1 1 d . . . . .
C38 C 0.6536(2) 0.61643(12) 0.64185(11) 0.0325(5) Uani 1 1 d . . . . .
H38 H 0.592919 0.650215 0.635956 0.039 Uiso 1 1 calc R U . . .
C32 C 1.0055(2) 0.71057(12) 0.51222(11) 0.0341(5) Uani 1 1 d . . . . .
H32 H 1.018146 0.750795 0.534919 0.041 Uiso 1 1 calc R U . . .
C20 C 0.9700(2) 0.79056(13) 0.71930(11) 0.0347(5) Uani 1 1 d . . . . .
H20 H 1.003858 0.779728 0.760131 0.042 Uiso 1 1 calc R U . . .
C41 C 0.8304(2) 0.51857(12) 0.66060(11) 0.0360(5) Uani 1 1 d . . . . .
H41 H 0.891402 0.485031 0.667358 0.043 Uiso 1 1 calc R U . . .
C42 C 0.8545(2) 0.57477(11) 0.62675(11) 0.0321(5) Uani 1 1 d . . . . .
H42 H 0.931843 0.579748 0.610741 0.038 Uiso 1 1 calc R U . . .
C22 C 0.9402(2) 0.94191(11) 0.60913(11) 0.0292(5) Uani 1 1 d . . . . .
C12 C 0.5684(2) 0.87406(12) 0.61829(12) 0.0364(5) Uani 1 1 d . . . . .
H12A H 0.541158 0.910482 0.589439 0.044 Uiso 1 1 calc R U . . .
H12B H 0.638166 0.851386 0.601283 0.044 Uiso 1 1 calc R U . . .
C50 C 0.8052(2) 0.85367(12) 0.36514(12) 0.0368(5) Uani 1 1 d . . . . .
H50 H 0.792567 0.898416 0.377008 0.044 Uiso 1 1 calc R U . . .
C44 C 0.4925(3) 0.87355(13) 0.34257(11) 0.0388(5) Uani 1 1 d . . . . .
H44 H 0.567626 0.889796 0.329768 0.047 Uiso 1 1 calc R U . . .
C5 C 0.3795(2) 0.72350(13) 0.59083(11) 0.0361(5) Uani 1 1 d . . . . .
C48 C 0.3807(2) 0.81511(12) 0.41550(12) 0.0374(5) Uani 1 1 d . . . . .
H48 H 0.378967 0.791432 0.453383 0.045 Uiso 1 1 calc R U . . .
C40 C 0.7186(3) 0.51080(12) 0.68464(12) 0.0387(5) Uani 1 1 d . . . . .
H40 H 0.702304 0.471744 0.707108 0.046 Uiso 1 1 calc R U . . .
C51 C 0.8837(3) 0.83994(13) 0.32012(13) 0.0423(6) Uani 1 1 d . . . . .
H51 H 0.923471 0.875285 0.300923 0.051 Uiso 1 1 calc R U . . .
C1 C 0.4650(2) 0.82536(12) 0.62028(11) 0.0348(5) Uani 1 1 d . . . . .
C39 C 0.6302(2) 0.56032(13) 0.67579(12) 0.0385(5) Uani 1 1 d . . . . .
H39 H 0.553897 0.555717 0.692966 0.046 Uiso 1 1 calc R U . . .
C6 C 0.3877(2) 0.66257(13) 0.55346(12) 0.0380(6) Uani 1 1 d . . . . .
C54 C 0.7681(3) 0.73737(12) 0.37615(12) 0.0394(6) Uani 1 1 d . . . . .
H54 H 0.729367 0.701772 0.395528 0.047 Uiso 1 1 calc R U . . .
C45 C 0.3829(3) 0.88454(14) 0.30582(12) 0.0451(6) Uani 1 1 d . . . . .
H45 H 0.383479 0.908989 0.268306 0.054 Uiso 1 1 calc R U . . .
C29 C 1.0585(2) 0.94365(13) 0.57554(13) 0.0388(6) Uani 1 1 d . . . . .
H29A H 1.130006 0.936723 0.605762 0.058 Uiso 1 1 calc R U . . .
H29B H 1.065322 0.986911 0.555368 0.058 Uiso 1 1 calc R U . . .
H29C H 1.055176 0.908411 0.544166 0.058 Uiso 1 1 calc R U . . .
C30 C 0.9467(2) 0.99674(12) 0.65824(12) 0.0392(6) Uani 1 1 d . . . . .
H30A H 0.870652 0.996905 0.678782 0.059 Uiso 1 1 calc R U . . .
H30B H 0.956817 1.039876 0.638344 0.059 Uiso 1 1 calc R U . . .
H30C H 1.016737 0.988583 0.689065 0.059 Uiso 1 1 calc R U . . .
C46 C 0.2732(3) 0.86030(13) 0.32329(13) 0.0445(6) Uani 1 1 d . . . . .
H46 H 0.198999 0.867457 0.297563 0.053 Uiso 1 1 calc R U . . .
C13 C 0.6132(3) 0.90393(13) 0.68062(13) 0.0429(6) Uani 1 1 d . . . . .
H13A H 0.677488 0.937410 0.674969 0.051 Uiso 1 1 calc R U . . .
H13B H 0.544112 0.926734 0.698148 0.051 Uiso 1 1 calc R U . . .
C47 C 0.2718(3) 0.82581(13) 0.37797(14) 0.0448(6) Uani 1 1 d . . . . .
H47 H 0.196421 0.809249 0.390181 0.054 Uiso 1 1 calc R U . . .
C52 C 0.9043(3) 0.77498(14) 0.30311(13) 0.0440(6) Uani 1 1 d . . . . .
H52 H 0.957554 0.765615 0.272061 0.053 Uiso 1 1 calc R U . . .
C35 C 0.9723(3) 0.59338(15) 0.44616(13) 0.0498(7) Uani 1 1 d . . . . .
H35 H 0.960774 0.552917 0.423739 0.060 Uiso 1 1 calc R U . . .
C33 C 1.0916(3) 0.68994(15) 0.47315(13) 0.0442(6) Uani 1 1 d . . . . .
H33 H 1.162118 0.716510 0.468862 0.053 Uiso 1 1 calc R U . . .
C36 C 0.8849(2) 0.61412(13) 0.48446(12) 0.0404(6) Uani 1 1 d . . . . .
H36 H 0.813432 0.587972 0.487563 0.049 Uiso 1 1 calc R U . . .
C10 C 0.4603(3) 0.61353(13) 0.46692(15) 0.0456(6) Uani 1 1 d . . . . .
C2 C 0.3673(2) 0.83934(16) 0.65517(13) 0.0474(7) Uani 1 1 d . . . . .
H2 H 0.364345 0.880255 0.676866 0.057 Uiso 1 1 calc R U . . .
F6 F 0.2231(4) 0.5076(2) 0.78711(6) 0.0552(9) Uiso 0.5 1 d D . P A 1
C53 C 0.8470(3) 0.72381(13) 0.33146(14) 0.0477(7) Uani 1 1 d . . . . .
H53 H 0.861787 0.679085 0.320262 0.057 Uiso 1 1 calc R U . . .
C4 C 0.2814(2) 0.73444(17) 0.62571(14) 0.0503(7) Uani 1 1 d . . . . .
H4 H 0.219256 0.701714 0.627413 0.060 Uiso 1 1 calc R U . . .
C34 C 1.0757(3) 0.63120(16) 0.44052(12) 0.0481(7) Uani 1 1 d . . . . .
H34 H 1.135501 0.616930 0.414363 0.058 Uiso 1 1 calc R U . . .
C9 C 0.3913(3) 0.55668(14) 0.47554(17) 0.0559(8) Uani 1 1 d . . . . .
H9 H 0.390240 0.521005 0.446741 0.067 Uiso 1 1 calc R U . . .
C3 C 0.2752(3) 0.79299(19) 0.65772(15) 0.0573(8) Uani 1 1 d . . . . .
H3 H 0.208097 0.801484 0.681375 0.069 Uiso 1 1 calc R U . . .
C14 C 0.6647(3) 0.85119(15) 0.72524(13) 0.0454(6) Uani 1 1 d . . . . .
H14 H 0.726597 0.823194 0.711555 0.055 Uiso 1 1 calc R U . . .
C7 C 0.3208(3) 0.60582(15) 0.56511(15) 0.0527(7) Uani 1 1 d . . . . .
H7 H 0.273241 0.604048 0.599558 0.063 Uiso 1 1 calc R U . . .
F8 F 0.2199(4) 0.4849(2) 0.64067(7) 0.0601(9) Uiso 0.5 1 d D . P B 1
C8 C 0.3249(3) 0.55273(15) 0.52602(18) 0.0619(9) Uani 1 1 d . . . . .
H8 H 0.281756 0.513088 0.533809 0.074 Uiso 1 1 calc R U . . .
F10 F 0.2904(4) 0.42711(12) 0.7277(3) 0.0659(10) Uiso 0.5 1 d D . P A 1
C11 C 0.5343(3) 0.61975(17) 0.41241(18) 0.0644(9) Uani 1 1 d . . . . .
H11A H 0.508330 0.659505 0.388484 0.097 Uiso 1 1 calc R U . . .
H11B H 0.521308 0.580358 0.385971 0.097 Uiso 1 1 calc R U . . .
H11C H 0.621633 0.623460 0.427137 0.097 Uiso 1 1 calc R U . . .
C15 C 0.6325(3) 0.84024(16) 0.78073(15) 0.0551(7) Uani 1 1 d . . . . .
H15A H 0.570978 0.866903 0.796521 0.066 Uiso 1 1 calc R U . . .
H15B H 0.670660 0.805580 0.805408 0.066 Uiso 1 1 calc R U . . .
F12 F 0.1459(4) 0.5626(2) 0.6996(3) 0.0757(12) Uiso 0.5 1 d D . P A 1
F14 F 0.1422(5) 0.5427(3) 0.6655(3) 0.0418(13) Uiso 0.25 1 d D . P A 2
F7 F 0.1614(8) 0.5259(4) 0.7706(4) 0.0587(18) Uiso 0.25 1 d D . P A 2
F2 F 0.2642(7) 0.4568(3) 0.6559(3) 0.0538(16) Uiso 0.25 1 d D . P A 2
F9 F 0.2855(6) 0.4416(3) 0.7596(3) 0.0539(17) Uiso 0.25 1 d D . P A 2
F5 F 0.1707(6) 0.5129(3) 0.6446(3) 0.0351(12) Uiso 0.25 1 d D . P A 3
F11 F 0.1299(6) 0.5537(3) 0.7336(4) 0.068(2) Uiso 0.25 1 d D . P C 3
F3 F 0.2578(7) 0.4813(4) 0.78573(12) 0.0544(18) Uiso 0.25 1 d D . P A 3
F13 F 0.3058(8) 0.4399(5) 0.6954(5) 0.077(2) Uiso 0.25 1 d D . P A 3

loop_
_atom_site_aniso_label
_atom_site_aniso_U_11
_atom_site_aniso_U_22
_atom_site_aniso_U_33
_atom_site_aniso_U_23
_atom_site_aniso_U_13
_atom_site_aniso_U_12
Cu1 0.02734(18) 0.02215(17) 0.03389(19) 0.00238(13) 0.00302(13) -0.00122(12)
P1 0.0262(3) 0.0192(2) 0.0302(3) 0.0012(2) 0.0037(2) 0.00047(19)
P2 0.0293(3) 0.0205(3) 0.0282(3) 0.0003(2) 0.0029(2) -0.0004(2)
P3 0.0306(3) 0.0430(4) 0.0409(3) 0.0044(3) 0.0028(2) -0.0034(3)
O1 0.0306(8) 0.0201(7) 0.0260(7) -0.0001(6) 0.0041(6) 0.0018(6)
N1 0.0268(9) 0.0301(10) 0.0332(10) 0.0060(8) 0.0033(7) 0.0015(7)
F1 0.0462(10) 0.0758(13) 0.0777(13) 0.0154(10) 0.0045(9) -0.0197(9)
N2 0.0319(10) 0.0245(9) 0.0495(12) 0.0020(9) -0.0027(9) -0.0034(8)
F4 0.0620(12) 0.1166(19) 0.0727(13) 0.0046(13) -0.0025(10) -0.0506(13)
C17 0.0243(10) 0.0267(11) 0.0259(10) 0.0001(8) 0.0044(8) 0.0024(8)
C16 0.0263(10) 0.0233(10) 0.0302(11) -0.0007(8) 0.0052(8) 0.0010(8)
C25 0.0267(10) 0.0228(10) 0.0274(10) -0.0009(8) 0.0073(8) -0.0003(8)
C23 0.0260(10) 0.0235(10) 0.0306(11) -0.0019(8) 0.0084(8) -0.0024(8)
C26 0.0292(11) 0.0249(11) 0.0328(11) 0.0018(9) 0.0065(9) 0.0023(8)
C24 0.0261(10) 0.0190(9) 0.0288(10) 0.0016(8) 0.0083(8) 0.0005(8)
C37 0.0303(11) 0.0219(10) 0.0303(11) 0.0012(9) 0.0017(8) -0.0007(8)
C18 0.0246(10) 0.0260(11) 0.0318(11) -0.0019(9) 0.0049(8) -0.0019(8)
C31 0.0322(11) 0.0263(11) 0.0286(11) 0.0011(9) 0.0036(9) 0.0047(9)
C27 0.0334(12) 0.0210(10) 0.0408(12) 0.0020(9) 0.0082(9) 0.0033(9)
C19 0.0314(11) 0.0321(12) 0.0319(11) -0.0043(9) 0.0019(9) -0.0024(9)
C21 0.0321(11) 0.0283(11) 0.0326(11) 0.0033(9) 0.0039(9) 0.0023(9)
C43 0.0362(12) 0.0230(10) 0.0313(11) -0.0026(9) 0.0010(9) 0.0015(9)
C28 0.0318(11) 0.0209(10) 0.0378(12) -0.0046(9) 0.0080(9) -0.0026(8)
C49 0.0345(12) 0.0244(11) 0.0289(11) -0.0013(9) 0.0021(9) 0.0023(9)
C38 0.0307(11) 0.0309(12) 0.0358(12) 0.0060(10) 0.0031(9) 0.0033(9)
C32 0.0333(12) 0.0319(12) 0.0379(12) -0.0011(10) 0.0076(10) 0.0033(9)
C20 0.0350(12) 0.0383(13) 0.0300(11) 0.0006(10) -0.0010(9) 0.0007(10)
C41 0.0465(14) 0.0256(11) 0.0356(12) 0.0018(10) 0.0026(10) 0.0074(10)
C42 0.0326(11) 0.0271(11) 0.0367(12) 0.0011(9) 0.0047(9) 0.0032(9)
C22 0.0281(11) 0.0251(11) 0.0347(11) -0.0017(9) 0.0046(9) -0.0043(8)
C12 0.0428(13) 0.0292(12) 0.0397(13) 0.0000(10) 0.0172(10) 0.0004(10)
C50 0.0454(14) 0.0248(11) 0.0423(13) -0.0063(10) 0.0145(11) -0.0016(10)
C44 0.0452(14) 0.0390(13) 0.0321(12) 0.0023(10) 0.0031(10) 0.0053(11)
C5 0.0261(11) 0.0440(14) 0.0375(12) 0.0103(11) 0.0000(9) -0.0045(10)
C48 0.0353(12) 0.0301(12) 0.0456(14) 0.0060(10) -0.0020(10) -0.0015(10)
C40 0.0518(15) 0.0293(12) 0.0350(12) 0.0068(10) 0.0044(11) -0.0033(11)
C51 0.0493(15) 0.0339(13) 0.0463(14) -0.0041(11) 0.0174(12) -0.0044(11)
C1 0.0312(12) 0.0373(13) 0.0367(12) 0.0040(10) 0.0073(9) 0.0041(10)
C39 0.0371(13) 0.0408(14) 0.0382(13) 0.0102(11) 0.0070(10) -0.0029(10)
C6 0.0322(12) 0.0342(13) 0.0457(14) 0.0110(11) -0.0061(10) -0.0058(10)
C54 0.0544(16) 0.0241(12) 0.0415(14) -0.0001(10) 0.0131(12) 0.0005(10)
C45 0.0592(17) 0.0444(15) 0.0304(12) 0.0009(11) -0.0023(11) 0.0158(13)
C29 0.0297(12) 0.0394(13) 0.0483(14) 0.0058(11) 0.0081(10) -0.0051(10)
C30 0.0434(14) 0.0294(12) 0.0438(14) -0.0065(11) -0.0010(11) -0.0064(10)
C46 0.0478(15) 0.0368(14) 0.0458(14) -0.0080(12) -0.0119(12) 0.0118(11)
C13 0.0474(15) 0.0367(13) 0.0469(15) -0.0061(11) 0.0167(12) -0.0078(11)
C47 0.0368(13) 0.0355(14) 0.0600(17) 0.0018(12) -0.0050(12) 0.0005(11)
C52 0.0525(16) 0.0407(14) 0.0411(14) -0.0082(12) 0.0173(12) 0.0047(12)
C35 0.0585(18) 0.0484(16) 0.0420(15) -0.0163(13) 0.0024(13) 0.0128(13)
C33 0.0386(14) 0.0514(16) 0.0444(14) 0.0061(12) 0.0138(11) 0.0052(12)
C36 0.0433(14) 0.0357(13) 0.0421(14) -0.0084(11) 0.0030(11) 0.0001(11)
C10 0.0401(14) 0.0293(13) 0.0656(18) -0.0070(12) -0.0035(12) -0.0012(10)
C2 0.0366(14) 0.0576(17) 0.0494(15) -0.0072(13) 0.0118(12) 0.0049(12)
C53 0.0673(19) 0.0272(12) 0.0517(16) -0.0076(12) 0.0204(14) 0.0064(12)
C4 0.0311(13) 0.069(2) 0.0515(16) 0.0020(15) 0.0071(12) -0.0125(13)
C34 0.0492(16) 0.0617(18) 0.0348(13) -0.0041(13) 0.0111(11) 0.0180(14)
C9 0.0494(17) 0.0305(14) 0.084(2) -0.0054(14) -0.0111(16) -0.0053(12)
C3 0.0289(13) 0.085(2) 0.0600(18) -0.0061(17) 0.0159(12) -0.0021(14)
C14 0.0408(14) 0.0490(16) 0.0474(15) -0.0060(13) 0.0087(12) -0.0033(12)
C7 0.0483(16) 0.0463(16) 0.0624(18) 0.0148(14) 0.0002(13) -0.0150(13)
C8 0.0596(19) 0.0359(15) 0.087(2) 0.0108(16) -0.0074(17) -0.0200(14)
C11 0.068(2) 0.0493(18) 0.078(2) -0.0273(17) 0.0170(17) -0.0147(15)
C15 0.0643(19) 0.0501(17) 0.0522(17) -0.0018(14) 0.0133(14) -0.0014(14)

loop_
_atom_type_symbol
_atom_type_description
_atom_type_scat_dispersion_real
_atom_type_scat_dispersion_imag
_atom_type_scat_source
C C 0.0181 0.0091 'International Tables Vol C Tables 4.2.6.8 and 6.1.1.4'
H H 0.0000 0.0000 'International Tables Vol C Tables 4.2.6.8 and 6.1.1.4'
Cu Cu -1.9646 0.5888 'International Tables Vol C Tables 4.2.6.8 and 6.1.1.4'
F F 0.0727 0.0534 'International Tables Vol C Tables 4.2.6.8 and 6.1.1.4'
N N 0.0311 0.0180 'International Tables Vol C Tables 4.2.6.8 and 6.1.1.4'
O O 0.0492 0.0322 'International Tables Vol C Tables 4.2.6.8 and 6.1.1.4'
P P 0.2955 0.4335 'International Tables Vol C Tables 4.2.6.8 and 6.1.1.4'

loop_
_exptl_crystal_face_index_h
_exptl_crystal_face_index_k
_exptl_crystal_face_index_l
_exptl_crystal_face_perp_dist
-1 -7 30 0.0544
-8 -15 -14 0.1595
8 10 -15 0.0658
-17 14 30 0.1482
1 -15 14 0.1711
-8 5 -10 0.1417
1 1 -30 0.1094
24 1 30 0.1034
-1 5 -5 0.0887
-15 -14 30 0.0553
15 -13 -30 0.1209

loop_
_geom_angle_atom_site_label_1
_geom_angle_atom_site_label_2
_geom_angle_atom_site_label_3
_geom_angle
_geom_angle_site_symmetry_1
_geom_angle_site_symmetry_3
_geom_angle_publ_flag
P2 Cu1 P1 111.36(2) . . ?
N1 Cu1 P1 114.39(5) . . ?
N1 Cu1 P2 116.03(5) . . ?
N2 Cu1 P1 111.62(6) . . ?
N2 Cu1 P2 121.42(6) . . ?
N2 Cu1 N1 78.50(8) . . ?
C16 P1 Cu1 112.75(7) . . ?
C16 P1 C37 104.09(10) . . ?
C16 P1 C31 101.85(10) . . ?
C37 P1 Cu1 114.19(7) . . ?
C37 P1 C31 103.17(10) . . ?
C31 P1 Cu1 119.01(7) . . ?
C25 P2 Cu1 112.87(7) . . ?
C25 P2 C43 104.67(10) . . ?
C25 P2 C49 100.96(10) . . ?
C43 P2 Cu1 113.05(8) . . ?
C49 P2 Cu1 120.32(7) . . ?
C49 P2 C43 103.16(10) . . ?
F1 P3 F6 94.51(16) . . ?
F1 P3 F10 83.89(18) . . ?
F1 P3 F2 90.5(3) . . ?
F1 P3 F9 87.4(3) . . ?
F1 P3 F3 94.5(3) . . ?
F4 P3 F1 177.64(14) . . ?
F4 P3 F6 86.92(17) . . ?
F4 P3 F10 94.28(19) . . ?
F4 P3 F12 85.6(2) . . ?
F4 P3 F14 93.1(2) . . ?
F4 P3 F2 87.3(3) . . ?
F4 P3 F9 91.7(3) . . ?
F4 P3 F3 86.1(3) . . ?
F10 P3 F6 88.6(2) . . ?
F12 P3 F1 96.23(19) . . ?
F12 P3 F6 91.8(3) . . ?
F12 P3 F10 179.5(3) . . ?
F14 P3 F1 87.7(2) . . ?
F14 P3 F2 87.6(4) . . ?
F14 P3 F9 174.3(4) . . ?
F7 P3 F1 83.0(3) . . ?
F7 P3 F4 99.1(3) . . ?
F7 P3 F14 93.6(4) . . ?
F7 P3 F2 173.4(4) . . ?
F7 P3 F9 88.5(4) . . ?
F9 P3 F2 89.7(4) . . ?
F5 P3 F1 84.8(2) . . ?
F5 P3 F4 94.8(2) . . ?
F5 P3 F3 175.7(4) . . ?
F13 P3 F1 95.5(4) . . ?
F13 P3 F4 82.2(4) . . ?
F13 P3 F5 94.0(4) . . ?
F13 P3 F3 90.3(5) . . ?
C17 O1 C24 115.50(16) . . ?
C5 N1 Cu1 112.44(16) . . ?
C1 N1 Cu1 128.77(16) . . ?
C1 N1 C5 118.6(2) . . ?
C6 N2 Cu1 111.47(16) . . ?
C10 N2 Cu1 127.87(18) . . ?
C10 N2 C6 118.4(2) . . ?
O1 C17 C16 115.43(19) . . ?
C18 C17 O1 120.58(19) . . ?
C18 C17 C16 124.0(2) . . ?
C17 C16 P1 117.95(17) . . ?
C17 C16 C21 117.4(2) . . ?
C21 C16 P1 124.58(17) . . ?
C26 C25 P2 125.71(17) . . ?
C26 C25 C24 117.2(2) . . ?
C24 C25 P2 116.95(16) . . ?
C24 C23 C28 116.2(2) . . ?
C24 C23 C22 119.06(19) . . ?
C28 C23 C22 124.8(2) . . ?
C25 C26 H26 120.1 . . ?
C27 C26 C25 119.9(2) . . ?
C27 C26 H26 120.1 . . ?
O1 C24 C25 115.32(18) . . ?
C23 C24 O1 119.93(19) . . ?
C23 C24 C25 124.7(2) . . ?
C38 C37 P1 117.28(17) . . ?
C38 C37 C42 118.7(2) . . ?
C42 C37 P1 123.98(17) . . ?
C17 C18 C19 117.0(2) . . ?
C17 C18 C22 118.5(2) . . ?
C19 C18 C22 124.4(2) . . ?
C32 C31 P1 122.61(17) . . ?
C32 C31 C36 118.4(2) . . ?
C36 C31 P1 118.98(19) . . ?
C26 C27 H27 119.5 . . ?
C28 C27 C26 121.1(2) . . ?
C28 C27 H27 119.5 . . ?
C18 C19 H19 119.8 . . ?
C20 C19 C18 120.5(2) . . ?
C20 C19 H19 119.8 . . ?
C16 C21 H21 120.0 . . ?
C20 C21 C16 120.0(2) . . ?
C20 C21 H21 120.0 . . ?
C44 C43 P2 123.59(19) . . ?
C48 C43 P2 117.63(18) . . ?
C48 C43 C44 118.7(2) . . ?
C23 C28 H28 119.5 . . ?
C27 C28 C23 121.0(2) . . ?
C27 C28 H28 119.5 . . ?
C50 C49 P2 122.49(17) . . ?
C50 C49 C54 118.4(2) . . ?
C54 C49 P2 119.07(18) . . ?
C37 C38 H38 119.5 . . ?
C39 C38 C37 121.0(2) . . ?
C39 C38 H38 119.5 . . ?
C31 C32 H32 119.8 . . ?
C33 C32 C31 120.5(2) . . ?
C33 C32 H32 119.8 . . ?
C19 C20 H20 119.5 . . ?
C21 C20 C19 121.1(2) . . ?
C21 C20 H20 119.5 . . ?
C42 C41 H41 119.6 . . ?
C40 C41 H41 119.6 . . ?
C40 C41 C42 120.7(2) . . ?
C37 C42 H42 120.0 . . ?
C41 C42 C37 120.0(2) . . ?
C41 C42 H42 120.0 . . ?
C23 C22 C18 107.50(17) . . ?
C23 C22 C29 108.66(19) . . ?
C23 C22 C30 111.66(19) . . ?
C18 C22 C29 107.89(19) . . ?
C30 C22 C18 111.98(19) . . ?
C30 C22 C29 109.03(19) . . ?
H12A C12 H12B 107.6 . . ?
C1 C12 H12A 108.7 . . ?
C1 C12 H12B 108.7 . . ?
C1 C12 C13 114.4(2) . . ?
C13 C12 H12A 108.7 . . ?
C13 C12 H12B 108.7 . . ?
C49 C50 H50 119.6 . . ?
C51 C50 C49 120.7(2) . . ?
C51 C50 H50 119.6 . . ?
C43 C44 H44 120.0 . . ?
C45 C44 C43 120.0(3) . . ?
C45 C44 H44 120.0 . . ?
N1 C5 C6 116.8(2) . . ?
N1 C5 C4 121.8(3) . . ?
C4 C5 C6 121.4(2) . . ?
C43 C48 H48 119.6 . . ?
C47 C48 C43 120.8(2) . . ?
C47 C48 H48 119.6 . . ?
C41 C40 H40 120.1 . . ?
C41 C40 C39 119.7(2) . . ?
C39 C40 H40 120.1 . . ?
C50 C51 H51 119.9 . . ?
C52 C51 C50 120.2(2) . . ?
C52 C51 H51 119.9 . . ?
N1 C1 C12 117.9(2) . . ?
N1 C1 C2 121.9(2) . . ?
C2 C1 C12 120.2(2) . . ?
C38 C39 C40 119.8(2) . . ?
C38 C39 H39 120.1 . . ?
C40 C39 H39 120.1 . . ?
N2 C6 C5 116.5(2) . . ?
N2 C6 C7 122.0(3) . . ?
C7 C6 C5 121.4(3) . . ?
C49 C54 H54 119.6 . . ?
C53 C54 C49 120.7(2) . . ?
C53 C54 H54 119.6 . . ?
C44 C45 H45 119.6 . . ?
C46 C45 C44 120.7(3) . . ?
C46 C45 H45 119.6 . . ?
C22 C29 H29A 109.5 . . ?
C22 C29 H29B 109.5 . . ?
C22 C29 H29C 109.5 . . ?
H29A C29 H29B 109.5 . . ?
H29A C29 H29C 109.5 . . ?
H29B C29 H29C 109.5 . . ?
C22 C30 H30A 109.5 . . ?
C22 C30 H30B 109.5 . . ?
C22 C30 H30C 109.5 . . ?
H30A C30 H30B 109.5 . . ?
H30A C30 H30C 109.5 . . ?
H30B C30 H30C 109.5 . . ?
C45 C46 H46 120.1 . . ?
C47 C46 C45 119.8(2) . . ?
C47 C46 H46 120.1 . . ?
C12 C13 H13A 109.4 . . ?
C12 C13 H13B 109.4 . . ?
H13A C13 H13B 108.0 . . ?
C14 C13 C12 111.1(2) . . ?
C14 C13 H13A 109.4 . . ?
C14 C13 H13B 109.4 . . ?
C48 C47 H47 120.0 . . ?
C46 C47 C48 120.1(3) . . ?
C46 C47 H47 120.0 . . ?
C51 C52 H52 120.2 . . ?
C53 C52 C51 119.7(2) . . ?
C53 C52 H52 120.2 . . ?
C36 C35 H35 119.8 . . ?
C34 C35 H35 119.8 . . ?
C34 C35 C36 120.3(3) . . ?
C32 C33 H33 119.7 . . ?
C34 C33 C32 120.6(3) . . ?
C34 C33 H33 119.7 . . ?
C31 C36 H36 119.6 . . ?
C35 C36 C31 120.8(3) . . ?
C35 C36 H36 119.6 . . ?
N2 C10 C9 121.3(3) . . ?
N2 C10 C11 117.8(2) . . ?
C9 C10 C11 121.0(3) . . ?
C1 C2 H2 120.5 . . ?
C3 C2 C1 119.1(3) . . ?
C3 C2 H2 120.5 . . ?
C54 C53 H53 119.9 . . ?
C52 C53 C54 120.3(2) . . ?
C52 C53 H53 119.9 . . ?
C5 C4 H4 120.3 . . ?
C3 C4 C5 119.3(3) . . ?
C3 C4 H4 120.3 . . ?
C35 C34 C33 119.5(2) . . ?
C35 C34 H34 120.3 . . ?
C33 C34 H34 120.3 . . ?
C10 C9 H9 120.3 . . ?
C8 C9 C10 119.3(3) . . ?
C8 C9 H9 120.3 . . ?
C2 C3 H3 120.4 . . ?
C4 C3 C2 119.3(3) . . ?
C4 C3 H3 120.4 . . ?
C13 C14 H14 116.8 . . ?
C15 C14 C13 126.4(3) . . ?
C15 C14 H14 116.8 . . ?
C6 C7 H7 120.7 . . ?
C8 C7 C6 118.7(3) . . ?
C8 C7 H7 120.7 . . ?
C9 C8 H8 120.0 . . ?
C7 C8 C9 120.0(3) . . ?
C7 C8 H8 120.0 . . ?
C10 C11 H11A 109.5 . . ?
C10 C11 H11B 109.5 . . ?
C10 C11 H11C 109.5 . . ?
H11A C11 H11B 109.5 . . ?
H11A C11 H11C 109.5 . . ?
H11B C11 H11C 109.5 . . ?
C14 C15 H15A 120.0 . . ?
C14 C15 H15B 120.0 . . ?
H15A C15 H15B 120.0 . . ?

loop_
_geom_bond_atom_site_label_1
_geom_bond_atom_site_label_2
_geom_bond_distance
_geom_bond_site_symmetry_2
_geom_bond_publ_flag
Cu1 P1 2.3174(6) . ?
Cu1 P2 2.2945(6) . ?
Cu1 N1 2.1560(19) . ?
Cu1 N2 2.144(2) . ?
P1 C16 1.827(2) . ?
P1 C37 1.831(2) . ?
P1 C31 1.837(2) . ?
P2 C25 1.830(2) . ?
P2 C43 1.831(2) . ?
P2 C49 1.831(2) . ?
P3 F1 1.5948(18) . ?
P3 F4 1.5776(19) . ?
P3 F6 1.6001(7) . ?
P3 F10 1.6001(7) . ?
P3 F12 1.580(4) . ?
P3 F14 1.587(6) . ?
P3 F7 1.552(7) . ?
P3 F2 1.6004(6) . ?
P3 F9 1.6001(6) . ?
P3 F5 1.578(5) . ?
P3 F3 1.6001(10) . ?
P3 F13 1.551(8) . ?
O1 C17 1.387(3) . ?
O1 C24 1.392(2) . ?
N1 C5 1.355(3) . ?
N1 C1 1.339(3) . ?
N2 C6 1.353(3) . ?
N2 C10 1.353(3) . ?
C17 C16 1.398(3) . ?
C17 C18 1.383(3) . ?
C16 C21 1.399(3) . ?
C25 C26 1.396(3) . ?
C25 C24 1.398(3) . ?
C23 C24 1.384(3) . ?
C23 C28 1.400(3) . ?
C23 C22 1.527(3) . ?
C26 H26 0.9500 . ?
C26 C27 1.389(3) . ?
C37 C38 1.395(3) . ?
C37 C42 1.398(3) . ?
C18 C19 1.398(3) . ?
C18 C22 1.533(3) . ?
C31 C32 1.391(3) . ?
C31 C36 1.392(3) . ?
C27 H27 0.9500 . ?
C27 C28 1.388(3) . ?
C19 H19 0.9500 . ?
C19 C20 1.395(3) . ?
C21 H21 0.9500 . ?
C21 C20 1.383(3) . ?
C43 C44 1.393(3) . ?
C43 C48 1.393(3) . ?
C28 H28 0.9500 . ?
C49 C50 1.390(3) . ?
C49 C54 1.394(3) . ?
C38 H38 0.9500 . ?
C38 C39 1.384(3) . ?
C32 H32 0.9500 . ?
C32 C33 1.389(3) . ?
C20 H20 0.9500 . ?
C41 H41 0.9500 . ?
C41 C42 1.386(3) . ?
C41 C40 1.384(4) . ?
C42 H42 0.9500 . ?
C22 C29 1.545(3) . ?
C22 C30 1.529(3) . ?
C12 H12A 0.9900 . ?
C12 H12B 0.9900 . ?
C12 C1 1.500(3) . ?
C12 C13 1.514(4) . ?
C50 H50 0.9500 . ?
C50 C51 1.387(3) . ?
C44 H44 0.9500 . ?
C44 C45 1.391(4) . ?
C5 C6 1.476(4) . ?
C5 C4 1.387(4) . ?
C48 H48 0.9500 . ?
C48 C47 1.392(4) . ?
C40 H40 0.9500 . ?
C40 C39 1.389(4) . ?
C51 H51 0.9500 . ?
C51 C52 1.382(4) . ?
C1 C2 1.395(3) . ?
C39 H39 0.9500 . ?
C6 C7 1.392(4) . ?
C54 H54 0.9500 . ?
C54 C53 1.384(4) . ?
C45 H45 0.9500 . ?
C45 C46 1.381(4) . ?
C29 H29A 0.9800 . ?
C29 H29B 0.9800 . ?
C29 H29C 0.9800 . ?
C30 H30A 0.9800 . ?
C30 H30B 0.9800 . ?
C30 H30C 0.9800 . ?
C46 H46 0.9500 . ?
C46 C47 1.373(4) . ?
C13 H13A 0.9900 . ?
C13 H13B 0.9900 . ?
C13 C14 1.507(4) . ?
C47 H47 0.9500 . ?
C52 H52 0.9500 . ?
C52 C53 1.379(4) . ?
C35 H35 0.9500 . ?
C35 C36 1.388(4) . ?
C35 C34 1.378(5) . ?
C33 H33 0.9500 . ?
C33 C34 1.379(4) . ?
C36 H36 0.9500 . ?
C10 C9 1.393(4) . ?
C10 C11 1.499(5) . ?
C2 H2 0.9500 . ?
C2 C3 1.378(4) . ?
C53 H53 0.9500 . ?
C4 H4 0.9500 . ?
C4 C3 1.372(5) . ?
C34 H34 0.9500 . ?
C9 H9 0.9500 . ?
C9 C8 1.372(5) . ?
C3 H3 0.9500 . ?
C14 H14 0.9500 . ?
C14 C15 1.302(4) . ?
C7 H7 0.9500 . ?
C7 C8 1.366(5) . ?
C8 H8 0.9500 . ?
C11 H11A 0.9800 . ?
C11 H11B 0.9800 . ?
C11 H11C 0.9800 . ?
C15 H15A 0.9500 . ?
C15 H15B 0.9500 . ?

loop_
_geom_torsion_atom_site_label_1
_geom_torsion_atom_site_label_2
_geom_torsion_atom_site_label_3
_geom_torsion_atom_site_label_4
_geom_torsion
_geom_torsion_site_symmetry_1
_geom_torsion_site_symmetry_2
_geom_torsion_site_symmetry_3
_geom_torsion_site_symmetry_4
_geom_torsion_publ_flag
Cu1 P1 C16 C17 -46.26(18) . . . . ?
Cu1 P1 C16 C21 131.01(18) . . . . ?
Cu1 P1 C37 C38 -25.6(2) . . . . ?
Cu1 P1 C37 C42 152.52(17) . . . . ?
Cu1 P1 C31 C32 104.20(19) . . . . ?
Cu1 P1 C31 C36 -74.8(2) . . . . ?
Cu1 P2 C25 C26 -125.19(18) . . . . ?
Cu1 P2 C25 C24 49.63(17) . . . . ?
Cu1 P2 C43 C44 -166.71(18) . . . . ?
Cu1 P2 C43 C48 10.1(2) . . . . ?
Cu1 P2 C49 C50 -152.92(18) . . . . ?
Cu1 P2 C49 C54 29.8(2) . . . . ?
Cu1 N1 C5 C6 3.8(3) . . . . ?
Cu1 N1 C5 C4 -174.3(2) . . . . ?
Cu1 N1 C1 C12 -8.0(3) . . . . ?
Cu1 N1 C1 C2 172.22(19) . . . . ?
Cu1 N2 C6 C5 23.4(3) . . . . ?
Cu1 N2 C6 C7 -157.9(2) . . . . ?
Cu1 N2 C10 C9 157.4(2) . . . . ?
Cu1 N2 C10 C11 -23.7(4) . . . . ?
P1 C16 C21 C20 -175.30(18) . . . . ?
P1 C37 C38 C39 176.46(19) . . . . ?
P1 C37 C42 C41 -176.13(18) . . . . ?
P1 C31 C32 C33 -179.06(19) . . . . ?
P1 C31 C36 C35 180.0(2) . . . . ?
P2 C25 C26 C27 173.16(17) . . . . ?
P2 C25 C24 O1 4.4(2) . . . . ?
P2 C25 C24 C23 -173.55(17) . . . . ?
P2 C43 C44 C45 177.2(2) . . . . ?
P2 C43 C48 C47 -176.7(2) . . . . ?
P2 C49 C50 C51 -175.3(2) . . . . ?
P2 C49 C54 C53 175.7(2) . . . . ?
O1 C17 C16 P1 -6.6(3) . . . . ?
O1 C17 C16 C21 175.89(18) . . . . ?
O1 C17 C18 C19 -177.24(19) . . . . ?
O1 C17 C18 C22 -0.6(3) . . . . ?
N1 C5 C6 N2 -18.8(3) . . . . ?
N1 C5 C6 C7 162.4(2) . . . . ?
N1 C5 C4 C3 0.7(4) . . . . ?
N1 C1 C2 C3 1.7(4) . . . . ?
N2 C6 C7 C8 -3.6(4) . . . . ?
N2 C10 C9 C8 -1.2(4) . . . . ?
C17 O1 C24 C25 -145.12(18) . . . . ?
C17 O1 C24 C23 32.9(3) . . . . ?
C17 C16 C21 C20 2.0(3) . . . . ?
C17 C18 C19 C20 0.8(3) . . . . ?
C17 C18 C22 C23 33.1(3) . . . . ?
C17 C18 C22 C29 -84.0(2) . . . . ?
C17 C18 C22 C30 156.0(2) . . . . ?
C16 P1 C37 C38 97.77(19) . . . . ?
C16 P1 C37 C42 -84.1(2) . . . . ?
C16 P1 C31 C32 -20.4(2) . . . . ?
C16 P1 C31 C36 160.56(19) . . . . ?
C16 C17 C18 C19 1.9(3) . . . . ?
C16 C17 C18 C22 178.6(2) . . . . ?
C16 C21 C20 C19 0.6(4) . . . . ?
C25 P2 C43 C44 70.1(2) . . . . ?
C25 P2 C43 C48 -113.08(19) . . . . ?
C25 P2 C49 C50 -28.0(2) . . . . ?
C25 P2 C49 C54 154.7(2) . . . . ?
C25 C26 C27 C28 0.1(3) . . . . ?
C26 C25 C24 O1 179.66(18) . . . . ?
C26 C25 C24 C23 1.7(3) . . . . ?
C26 C27 C28 C23 1.5(3) . . . . ?
C24 O1 C17 C16 146.31(18) . . . . ?
C24 O1 C17 C18 -34.4(3) . . . . ?
C24 C25 C26 C27 -1.7(3) . . . . ?
C24 C23 C28 C27 -1.5(3) . . . . ?
C24 C23 C22 C18 -34.5(3) . . . . ?
C24 C23 C22 C29 82.0(2) . . . . ?
C24 C23 C22 C30 -157.7(2) . . . . ?
C37 P1 C16 C17 -170.55(17) . . . . ?
C37 P1 C16 C21 6.7(2) . . . . ?
C37 P1 C31 C32 -128.1(2) . . . . ?
C37 P1 C31 C36 52.8(2) . . . . ?
C37 C38 C39 C40 0.1(4) . . . . ?
C18 C17 C16 P1 174.14(17) . . . . ?
C18 C17 C16 C21 -3.3(3) . . . . ?
C18 C19 C20 C21 -2.0(4) . . . . ?
C31 P1 C16 C17 82.44(18) . . . . ?
C31 P1 C16 C21 -100.3(2) . . . . ?
C31 P1 C37 C38 -156.21(18) . . . . ?
C31 P1 C37 C42 21.9(2) . . . . ?
C31 C32 C33 C34 -0.9(4) . . . . ?
C19 C18 C22 C23 -150.6(2) . . . . ?
C19 C18 C22 C29 92.4(3) . . . . ?
C19 C18 C22 C30 -27.6(3) . . . . ?
C43 P2 C25 C26 -1.9(2) . . . . ?
C43 P2 C25 C24 172.97(16) . . . . ?
C43 P2 C49 C50 80.0(2) . . . . ?
C43 P2 C49 C54 -97.3(2) . . . . ?
C43 C44 C45 C46 -1.1(4) . . . . ?
C43 C48 C47 C46 -0.4(4) . . . . ?
C28 C23 C24 O1 -178.01(18) . . . . ?
C28 C23 C24 C25 -0.2(3) . . . . ?
C28 C23 C22 C18 147.0(2) . . . . ?
C28 C23 C22 C29 -96.5(3) . . . . ?
C28 C23 C22 C30 23.8(3) . . . . ?
C49 P2 C25 C26 105.0(2) . . . . ?
C49 P2 C25 C24 -80.15(17) . . . . ?
C49 P2 C43 C44 -35.2(2) . . . . ?
C49 P2 C43 C48 141.67(19) . . . . ?
C49 C50 C51 C52 -1.0(4) . . . . ?
C49 C54 C53 C52 0.3(5) . . . . ?
C38 C37 C42 C41 2.0(3) . . . . ?
C32 C31 C36 C35 0.9(4) . . . . ?
C32 C33 C34 C35 1.0(4) . . . . ?
C41 C40 C39 C38 1.4(4) . . . . ?
C42 C37 C38 C39 -1.8(4) . . . . ?
C42 C41 C40 C39 -1.2(4) . . . . ?
C22 C23 C24 O1 3.4(3) . . . . ?
C22 C23 C24 C25 -178.78(19) . . . . ?
C22 C23 C28 C27 177.0(2) . . . . ?
C22 C18 C19 C20 -175.7(2) . . . . ?
C12 C1 C2 C3 -178.1(3) . . . . ?
C12 C13 C14 C15 -126.6(3) . . . . ?
C50 C49 C54 C53 -1.7(4) . . . . ?
C50 C51 C52 C53 -0.5(5) . . . . ?
C44 C43 C48 C47 0.3(4) . . . . ?
C44 C45 C46 C47 1.0(4) . . . . ?
C5 N1 C1 C12 178.0(2) . . . . ?
C5 N1 C1 C2 -1.8(4) . . . . ?
C5 C6 C7 C8 175.1(3) . . . . ?
C5 C4 C3 C2 -0.8(5) . . . . ?
C48 C43 C44 C45 0.4(4) . . . . ?
C40 C41 C42 C37 -0.5(4) . . . . ?
C51 C52 C53 C54 0.8(5) . . . . ?
C1 N1 C5 C6 178.8(2) . . . . ?
C1 N1 C5 C4 0.6(4) . . . . ?
C1 C12 C13 C14 62.6(3) . . . . ?
C1 C2 C3 C4 -0.3(5) . . . . ?
C6 N2 C10 C9 -3.9(4) . . . . ?
C6 N2 C10 C11 175.0(3) . . . . ?
C6 C5 C4 C3 -177.4(3) . . . . ?
C6 C7 C8 C9 -1.7(5) . . . . ?
C54 C49 C50 C51 2.0(4) . . . . ?
C45 C46 C47 C48 -0.3(4) . . . . ?
C13 C12 C1 N1 -136.4(2) . . . . ?
C13 C12 C1 C2 43.4(3) . . . . ?
C36 C31 C32 C33 0.0(4) . . . . ?
C36 C35 C34 C33 -0.1(4) . . . . ?
C10 N2 C6 C5 -172.3(2) . . . . ?
C10 N2 C6 C7 6.4(4) . . . . ?
C10 C9 C8 C7 4.0(5) . . . . ?
C4 C5 C6 N2 159.3(2) . . . . ?
C4 C5 C6 C7 -19.4(4) . . . . ?
C34 C35 C36 C31 -0.9(4) . . . . ?
C11 C10 C9 C8 179.9(3) . . . . ?
